data_4329071
loop_
_publ_author_name
'Jun-ichi Nishigaki'
'Tsuyoshi Matsumoto'
'Kazuyuki Tatsumi'

_publ_section_title
;
 Model Studies of Methyl CoM Reductase: Methane Formation via CH3-S Bond
 Cleavage of Ni(I) Tetraazacyclic Complexes Having Intramolecular Methyl
 Sulfide Pendants
;
_journal_name_full 'Inorganic Chemistry'
_journal_page_first 5173
_journal_page_last 5187
_journal_paper_doi 10.1021/ic300017k
_journal_volume 51
_journal_year 2012
_chemical_formula_moiety 'C17 H37 N4 Ni, C E3 O3 S3 '
_chemical_formula_sum 'C18 H37 F3 N4 Ni O3 S3'
_chemical_formula_weight 569.39
_space_group_IT_number 14
_symmetry_cell_setting monoclinic
_symmetry_Int_Tables_number 14
_symmetry_space_group_name_Hall '-P 2ybc'
_symmetry_space_group_name_H-M 'P 1 21/c 1'
_cell_angle_alpha 90.0000
_cell_angle_beta 99.500(3)
_cell_angle_gamma 90.0000
_cell_formula_units_Z 4
_cell_length_a 9.907(2)
_cell_length_b 13.538(3)
_cell_length_c 18.939(5)
_cell_measurement_reflns_used 5776
_cell_measurement_temperature 173.1
_cell_measurement_theta_max 27.5
_cell_measurement_theta_min 3.0
_cell_volume 2505.3(10)
_computing_cell_refinement CrystalClear
_computing_data_collection CrystalClear
_computing_data_reduction CrystalStructure
_computing_publication_material 'CrystalStructure 3.8'
_computing_structure_refinement SHELXL
_computing_structure_solution SIR92
_diffrn_ambient_temperature 173
_diffrn_detector_area_resol_mean 7.31
_diffrn_measured_fraction_theta_full 0.997
_diffrn_measured_fraction_theta_max 0.997
_diffrn_measurement_device_type 'Rigaku Mercury'
_diffrn_measurement_method \w
_diffrn_radiation_type 'Mo K\a'
_diffrn_radiation_wavelength 0.71070
_diffrn_reflns_av_R_equivalents 0.041
_diffrn_reflns_limit_h_max 12
_diffrn_reflns_limit_h_min -12
_diffrn_reflns_limit_k_max 17
_diffrn_reflns_limit_k_min -14
_diffrn_reflns_limit_l_max 22
_diffrn_reflns_limit_l_min -24
_diffrn_reflns_number 19461
_diffrn_reflns_theta_full 27.48
_diffrn_reflns_theta_max 27.48
_exptl_absorpt_coefficient_mu 1.074
_exptl_absorpt_correction_T_max 0.979
_exptl_absorpt_correction_T_min 0.875
_exptl_absorpt_correction_type multi-scan
_exptl_absorpt_process_details 'Jacobson, R. (1998) Private communication'
_exptl_crystal_colour blue
_exptl_crystal_density_diffrn 1.510
_exptl_crystal_description chip
_exptl_crystal_F_000 1200.00
_exptl_crystal_size_max 0.20
_exptl_crystal_size_mid 0.10
_exptl_crystal_size_min 0.02
_refine_diff_density_max 1.18
_refine_diff_density_min -0.47
_refine_ls_extinction_method none
_refine_ls_goodness_of_fit_ref 1.040
_refine_ls_hydrogen_treatment refall
_refine_ls_number_parameters 290
_refine_ls_number_reflns 5724
_refine_ls_R_factor_gt 0.0660
_refine_ls_shift/su_max 0.0010
_refine_ls_structure_factor_coef Fsqd
_refine_ls_weighting_details 'w = 1/[\s^2^(Fo^2^)+(0.0800P)^2^+6.0000P] where P=(Fo^2^+2Fc^2^)/3'
_refine_ls_weighting_scheme calc
_refine_ls_wR_factor_ref 0.1814
_reflns_number_gt 4275
_reflns_number_total 5724
_reflns_threshold_expression F^2^>2.0\s(F^2^)
_cod_data_source_file ic300017k_si_002_09.cif
_cod_data_source_block RSRS-[Ni(dmmtc-Me)]OTf_Complex12
_cod_original_cell_volume 2505.2(10)
_cod_original_formula_sum 'C18 H37 F3 N4 Ni O3 S3 '
_cod_database_code 4329071

loop_
_symmetry_equiv_pos_site_id
_symmetry_equiv_pos_as_xyz
1 +X,+Y,+Z
2 -X,1/2+Y,1/2-Z
3 -X,-Y,-Z
4 +X,1/2-Y,1/2+Z

loop_
_atom_site_label
_atom_site_type_symbol
_atom_site_fract_x
_atom_site_fract_y
_atom_site_fract_z
_atom_site_U_iso_or_equiv
_atom_site_adp_type
_atom_site_occupancy
_atom_site_symmetry_multiplicity
_atom_site_calc_flag
_atom_site_refinement_flags
Ni(1) Ni 0.94040(5) 0.80157(4) 0.87077(3) 0.02768(16) Uani 1.00 1 d .
S(1) S 1.04139(12) 0.95465(9) 0.88045(7) 0.0410(2) Uani 1.00 1 d .
S(2) S 0.57449(12) 1.11640(10) 0.92431(7) 0.0463(3) Uani 1.00 1 d .
S(3) S 0.69829(12) 0.47162(8) 0.83323(6) 0.0379(2) Uani 1.00 1 d .
F(1) F 0.6318(4) 0.4794(3) 0.9613(2) 0.0904(12) Uani 1.00 1 d .
F(2) F 0.4886(4) 0.4013(3) 0.8850(2) 0.1043(16) Uani 1.00 1 d .
F(3) F 0.4980(4) 0.5569(3) 0.8841(2) 0.0922(13) Uani 1.00 1 d .
O(1) O 0.7864(4) 0.5524(2) 0.8558(2) 0.0598(10) Uani 1.00 1 d .
O(2) O 0.6177(4) 0.4825(3) 0.7641(2) 0.0771(13) Uani 1.00 1 d .
O(3) O 0.7623(4) 0.3776(2) 0.8483(2) 0.0660(11) Uani 1.00 1 d .
N(1) N 1.1343(3) 0.7423(3) 0.8578(2) 0.0411(9) Uani 1.00 1 d .
N(2) N 0.8583(3) 0.7814(2) 0.75916(18) 0.0360(8) Uani 1.00 1 d .
N(3) N 0.7351(3) 0.8464(2) 0.8808(2) 0.0431(9) Uani 1.00 1 d .
N(4) N 0.9796(3) 0.7383(2) 0.97524(18) 0.0333(7) Uani 1.00 1 d .
C(1) C 1.1345(5) 0.6562(4) 0.8114(3) 0.0544(13) Uani 1.00 1 d .
C(2) C 1.0620(5) 0.6781(4) 0.7347(2) 0.0536(13) Uani 1.00 1 d .
C(3) C 0.9091(5) 0.6905(4) 0.7284(2) 0.0464(11) Uani 1.00 1 d .
C(4) C 0.7101(4) 0.7675(3) 0.7563(2) 0.0394(10) Uani 1.00 1 d .
C(5) C 0.6573(5) 0.8476(4) 0.8013(2) 0.0560(14) Uani 1.00 1 d .
C(6) C 0.6626(5) 0.7725(4) 0.9149(3) 0.0544(13) Uani 1.00 1 d .
C(7) C 0.7348(6) 0.7536(5) 0.9936(3) 0.0626(15) Uani 1.00 1 d .
C(8) C 0.8603(5) 0.6935(4) 0.9986(2) 0.0472(11) Uani 1.00 1 d .
C(9) C 1.0824(5) 0.6606(4) 0.9695(2) 0.0557(14) Uani 1.00 1 d .
C(10) C 1.1969(5) 0.7055(4) 0.9334(2) 0.0575(14) Uani 1.00 1 d .
C(11) C 1.2247(4) 0.8211(3) 0.8389(2) 0.0470(11) Uani 1.00 1 d .
C(12) C 1.2146(5) 0.9173(4) 0.8765(3) 0.0535(13) Uani 1.00 1 d .
C(13) C 0.8839(6) 0.8666(4) 0.7144(2) 0.0554(13) Uani 1.00 1 d .
C(14) C 0.7280(4) 0.9478(3) 0.9088(2) 0.0340(9) Uani 1.00 1 d .
C(15) C 0.5832(4) 0.9842(3) 0.9136(2) 0.0407(10) Uani 1.00 1 d .
C(16) C 0.6049(5) 1.1547(4) 0.8376(3) 0.0544(13) Uani 1.00 1 d .
C(17) C 1.0376(6) 0.8114(4) 1.0307(2) 0.0538(13) Uani 1.00 1 d .
C(18) C 0.5727(5) 0.4759(4) 0.8934(3) 0.0531(13) Uani 1.00 1 d .
H(1) H 1.0877 0.6006 0.8313 0.065 Uiso 1.00 1 c R
H(2) H 1.2301 0.6360 0.8102 0.065 Uiso 1.00 1 c R
H(3) H 1.1011 0.7392 0.7176 0.064 Uiso 1.00 1 c R
H(4) H 1.0808 0.6234 0.7030 0.064 Uiso 1.00 1 c R
H(5) H 0.8691 0.6881 0.6769 0.056 Uiso 1.00 1 c R
H(6) H 0.8730 0.6330 0.7516 0.056 Uiso 1.00 1 c R
H(7) H 0.6921 0.7015 0.7752 0.047 Uiso 1.00 1 c R
H(8) H 0.6626 0.7719 0.7062 0.047 Uiso 1.00 1 c R
H(9) H 0.5583 0.8375 0.8011 0.067 Uiso 1.00 1 c R
H(10) H 0.6693 0.9130 0.7798 0.067 Uiso 1.00 1 c R
H(11) H 0.6589 0.7100 0.8874 0.065 Uiso 1.00 1 c R
H(12) H 0.5675 0.7948 0.9151 0.065 Uiso 1.00 1 c R
H(13) H 0.7584 0.8180 1.0172 0.075 Uiso 1.00 1 c R
H(14) H 0.6699 0.7198 1.0200 0.075 Uiso 1.00 1 c R
H(15) H 0.8872 0.6729 1.0491 0.057 Uiso 1.00 1 c R
H(16) H 0.8371 0.6328 0.9700 0.057 Uiso 1.00 1 c R
H(17) H 1.0389 0.6046 0.9407 0.067 Uiso 1.00 1 c R
H(18) H 1.1212 0.6356 1.0177 0.067 Uiso 1.00 1 c R
H(19) H 1.2678 0.6550 0.9298 0.069 Uiso 1.00 1 c R
H(20) H 1.2406 0.7612 0.9624 0.069 Uiso 1.00 1 c R
H(21) H 1.2031 0.8327 0.7867 0.056 Uiso 1.00 1 c R
H(22) H 1.3206 0.7977 0.8498 0.056 Uiso 1.00 1 c R
H(23) H 1.2591 0.9693 0.8516 0.064 Uiso 1.00 1 c R
H(24) H 1.2656 0.9120 0.9259 0.064 Uiso 1.00 1 c R
H(25) H 0.8581 0.9278 0.7364 0.067 Uiso 1.00 1 c R
H(26) H 0.8293 0.8596 0.6666 0.067 Uiso 1.00 1 c R
H(27) H 0.9813 0.8690 0.7105 0.067 Uiso 1.00 1 c R
H(28) H 0.7694 0.9935 0.8777 0.041 Uiso 1.00 1 c R
H(29) H 0.7839 0.9508 0.9572 0.041 Uiso 1.00 1 c R
H(30) H 0.5513 0.9516 0.9547 0.049 Uiso 1.00 1 c R
H(31) H 0.5206 0.9646 0.8696 0.049 Uiso 1.00 1 c R
H(32) H 0.6885 1.1232 0.8272 0.065 Uiso 1.00 1 c R
H(33) H 0.6155 1.2266 0.8369 0.065 Uiso 1.00 1 c R
H(34) H 0.5272 1.1351 0.8013 0.065 Uiso 1.00 1 c R
H(35) H 0.9655 0.8571 1.0395 0.065 Uiso 1.00 1 c R
H(36) H 1.1112 0.8485 1.0139 0.065 Uiso 1.00 1 c R
H(37) H 1.0743 0.7767 1.0752 0.065 Uiso 1.00 1 c R

loop_
_atom_site_aniso_label
_atom_site_aniso_U_11
_atom_site_aniso_U_22
_atom_site_aniso_U_33
_atom_site_aniso_U_12
_atom_site_aniso_U_13
_atom_site_aniso_U_23
Ni(1) 0.0262(2) 0.0309(3) 0.0256(2) 0.0016(2) 0.00341(19) -0.0010(2)
S(1) 0.0341(5) 0.0358(6) 0.0548(7) -0.0047(4) 0.0128(4) -0.0065(5)
S(2) 0.0401(6) 0.0428(7) 0.0561(7) 0.0073(5) 0.0084(5) -0.0119(5)
S(3) 0.0491(6) 0.0333(6) 0.0300(5) -0.0001(4) 0.0023(4) -0.0017(4)
F(1) 0.089(2) 0.134(3) 0.055(2) 0.002(2) 0.032(2) -0.005(2)
F(2) 0.102(3) 0.088(2) 0.137(4) -0.052(2) 0.063(3) -0.030(2)
F(3) 0.067(2) 0.070(2) 0.148(4) 0.019(2) 0.043(2) 0.001(2)
O(1) 0.064(2) 0.060(2) 0.058(2) -0.0209(19) 0.0176(19) -0.0179(18)
O(2) 0.069(2) 0.110(3) 0.044(2) 0.001(2) -0.0136(19) -0.002(2)
O(3) 0.084(2) 0.051(2) 0.067(2) 0.020(2) 0.026(2) 0.0083(19)
N(1) 0.039(2) 0.042(2) 0.045(2) 0.0053(16) 0.0152(16) -0.0040(17)
N(2) 0.0408(19) 0.041(2) 0.0247(16) -0.0043(16) 0.0017(14) 0.0004(15)
N(3) 0.0321(19) 0.0294(19) 0.071(2) 0.0009(15) 0.0169(18) -0.0019(18)
N(4) 0.0350(18) 0.038(2) 0.0262(16) 0.0038(15) 0.0044(13) -0.0006(14)
C(1) 0.053(3) 0.053(3) 0.059(3) 0.008(2) 0.015(2) -0.015(2)
C(2) 0.055(3) 0.068(3) 0.039(2) -0.002(2) 0.011(2) -0.008(2)
C(3) 0.044(2) 0.067(3) 0.029(2) 0.002(2) 0.0094(18) -0.004(2)
C(4) 0.034(2) 0.050(2) 0.034(2) 0.0027(19) 0.0023(17) -0.001(2)
C(5) 0.051(3) 0.075(3) 0.041(2) 0.020(2) 0.006(2) 0.004(2)
C(6) 0.040(2) 0.047(2) 0.081(4) -0.004(2) 0.023(2) -0.004(2)
C(7) 0.054(3) 0.091(4) 0.046(3) 0.002(3) 0.017(2) 0.005(3)
C(8) 0.051(2) 0.063(3) 0.028(2) -0.004(2) 0.009(2) 0.005(2)
C(9) 0.061(3) 0.069(3) 0.036(2) 0.033(2) 0.005(2) 0.005(2)
C(10) 0.045(2) 0.087(4) 0.039(2) 0.017(2) 0.003(2) -0.001(2)
C(11) 0.029(2) 0.060(3) 0.053(2) -0.002(2) 0.013(2) -0.007(2)
C(12) 0.039(2) 0.057(3) 0.066(3) -0.007(2) 0.015(2) -0.007(2)
C(13) 0.069(3) 0.059(3) 0.036(2) -0.015(2) 0.000(2) 0.016(2)
C(14) 0.031(2) 0.034(2) 0.038(2) 0.0026(17) 0.0084(16) -0.0040(18)
C(15) 0.035(2) 0.041(2) 0.050(2) 0.0017(19) 0.019(2) -0.004(2)
C(16) 0.048(2) 0.042(2) 0.073(3) 0.004(2) 0.008(2) 0.007(2)
C(17) 0.063(3) 0.070(3) 0.027(2) -0.013(2) 0.002(2) -0.011(2)
C(18) 0.045(2) 0.045(3) 0.069(3) -0.006(2) 0.009(2) -0.006(2)

loop_
_atom_type_symbol
_atom_type_description
_atom_type_scat_dispersion_real
_atom_type_scat_dispersion_imag
_atom_type_scat_source
C C 0.003 0.002
;
International Tables for Crystallography
(1992, Vol. C, Tables 4.2.6.8 and 6.1.1.4)
;
H H 0.000 0.000
;
International Tables for Crystallography
(1992, Vol. C, Table 6.1.1.4)
;
N N 0.006 0.003
;
International Tables for Crystallography
(1992, Vol. C, Tables 4.2.6.8 and 6.1.1.4)
;
O O 0.011 0.006
;
International Tables for Crystallography
(1992, Vol. C, Tables 4.2.6.8 and 6.1.1.4)
;
Ni Ni 0.339 1.112
;
International Tables for Crystallography
(1992, Vol. C, Tables 4.2.6.8 and 6.1.1.4)
;
S S 0.125 0.123
;
International Tables for Crystallography
(1992, Vol. C, Tables 4.2.6.8 and 6.1.1.4)
;
F F 0.017 0.010
;
International Tables for Crystallography
(1992, Vol. C, Tables 4.2.6.8 and 6.1.1.4)
;

loop_
_geom_angle_atom_site_label_1
_geom_angle_atom_site_label_2
_geom_angle_atom_site_label_3
_geom_angle
_geom_angle_publ_flag
S(1) Ni(1) N(1) 87.71(11) yes
S(1) Ni(1) N(2) 106.37(10) yes
S(1) Ni(1) N(3) 98.27(10) yes
S(1) Ni(1) N(4) 106.15(10) yes
N(1) Ni(1) N(2) 92.34(14) yes
N(1) Ni(1) N(3) 173.93(14) yes
N(1) Ni(1) N(4) 85.76(14) yes
N(2) Ni(1) N(3) 85.03(15) yes
N(2) Ni(1) N(4) 147.32(14) yes
N(3) Ni(1) N(4) 93.50(15) yes
Ni(1) S(1) C(12) 98.56(18) yes
C(15) S(2) C(16) 99.5(2) yes
O(1) S(3) O(2) 114.9(2) yes
O(1) S(3) O(3) 113.2(2) yes
O(1) S(3) C(18) 103.7(2) yes
O(2) S(3) O(3) 116.0(2) yes
O(2) S(3) C(18) 103.6(2) yes
O(3) S(3) C(18) 103.3(2) yes
Ni(1) N(1) C(1) 117.4(3) yes
Ni(1) N(1) C(10) 104.3(3) yes
Ni(1) N(1) C(11) 110.5(2) yes
C(1) N(1) C(10) 105.1(3) yes
C(1) N(1) C(11) 111.8(4) yes
C(10) N(1) C(11) 106.9(3) yes
Ni(1) N(2) C(3) 113.1(2) yes
Ni(1) N(2) C(4) 105.4(2) yes
Ni(1) N(2) C(13) 113.1(2) yes
C(3) N(2) C(4) 106.3(3) yes
C(3) N(2) C(13) 108.7(3) yes
C(4) N(2) C(13) 110.1(3) yes
Ni(1) N(3) C(5) 103.8(3) yes
Ni(1) N(3) C(6) 112.9(2) yes
Ni(1) N(3) C(14) 113.2(2) yes
C(5) N(3) C(6) 103.6(3) yes
C(5) N(3) C(14) 106.8(3) yes
C(6) N(3) C(14) 115.2(4) yes
Ni(1) N(4) C(8) 114.5(2) yes
Ni(1) N(4) C(9) 103.9(2) yes
Ni(1) N(4) C(17) 112.2(2) yes
C(8) N(4) C(9) 109.1(3) yes
C(8) N(4) C(17) 107.5(3) yes
C(9) N(4) C(17) 109.5(3) yes
N(1) C(1) C(2) 111.6(4) yes
C(1) C(2) C(3) 113.7(4) yes
N(2) C(3) C(2) 117.5(4) yes
N(2) C(4) C(5) 108.7(3) yes
N(3) C(5) C(4) 111.6(4) yes
N(3) C(6) C(7) 110.9(4) yes
C(6) C(7) C(8) 113.5(4) yes
N(4) C(8) C(7) 117.8(4) yes
N(4) C(9) C(10) 108.5(4) yes
N(1) C(10) C(9) 109.0(3) yes
N(1) C(11) C(12) 115.1(4) yes
S(1) C(12) C(11) 113.8(3) yes
N(3) C(14) C(15) 114.9(3) yes
S(2) C(15) C(14) 112.8(3) yes
S(3) C(18) F(1) 111.8(3) yes
S(3) C(18) F(2) 112.8(4) yes
S(3) C(18) F(3) 111.6(4) yes
F(1) C(18) F(2) 108.6(5) yes
F(1) C(18) F(3) 104.5(5) yes
F(2) C(18) F(3) 107.1(4) yes
N(1) C(1) H(1) 109.3 no
N(1) C(1) H(2) 109.3 no
C(2) C(1) H(1) 109.3 no
C(2) C(1) H(2) 109.3 no
H(1) C(1) H(2) 108.0 no
C(1) C(2) H(3) 108.8 no
C(1) C(2) H(4) 108.8 no
C(3) C(2) H(3) 108.8 no
C(3) C(2) H(4) 108.8 no
H(3) C(2) H(4) 107.7 no
N(2) C(3) H(5) 107.9 no
N(2) C(3) H(6) 107.9 no
C(2) C(3) H(5) 107.9 no
C(2) C(3) H(6) 107.9 no
H(5) C(3) H(6) 107.2 no
N(2) C(4) H(7) 109.9 no
N(2) C(4) H(8) 109.9 no
C(5) C(4) H(7) 109.9 no
C(5) C(4) H(8) 109.9 no
H(7) C(4) H(8) 108.3 no
N(3) C(5) H(9) 109.3 no
N(3) C(5) H(10) 109.3 no
C(4) C(5) H(9) 109.3 no
C(4) C(5) H(10) 109.3 no
H(9) C(5) H(10) 108.0 no
N(3) C(6) H(11) 109.5 no
N(3) C(6) H(12) 109.5 no
C(7) C(6) H(11) 109.5 no
C(7) C(6) H(12) 109.5 no
H(11) C(6) H(12) 108.0 no
C(6) C(7) H(13) 108.9 no
C(6) C(7) H(14) 108.9 no
C(8) C(7) H(13) 108.9 no
C(8) C(7) H(14) 108.9 no
H(13) C(7) H(14) 107.7 no
N(4) C(8) H(15) 107.8 no
N(4) C(8) H(16) 107.9 no
C(7) C(8) H(15) 107.9 no
C(7) C(8) H(16) 107.8 no
H(15) C(8) H(16) 107.2 no
N(4) C(9) H(17) 110.0 no
N(4) C(9) H(18) 110.0 no
C(10) C(9) H(17) 110.0 no
C(10) C(9) H(18) 110.0 no
H(17) C(9) H(18) 108.4 no
N(1) C(10) H(19) 109.9 no
N(1) C(10) H(20) 109.9 no
C(9) C(10) H(19) 109.9 no
C(9) C(10) H(20) 109.9 no
H(19) C(10) H(20) 108.3 no
N(1) C(11) H(21) 108.5 no
N(1) C(11) H(22) 108.5 no
C(12) C(11) H(21) 108.5 no
C(12) C(11) H(22) 108.5 no
H(21) C(11) H(22) 107.5 no
S(1) C(12) H(23) 108.8 no
S(1) C(12) H(24) 108.8 no
C(11) C(12) H(23) 108.8 no
C(11) C(12) H(24) 108.8 no
H(23) C(12) H(24) 107.7 no
N(2) C(13) H(25) 109.5 no
N(2) C(13) H(26) 109.5 no
N(2) C(13) H(27) 109.5 no
H(25) C(13) H(26) 109.5 no
H(25) C(13) H(27) 109.5 no
H(26) C(13) H(27) 109.5 no
N(3) C(14) H(28) 108.5 no
N(3) C(14) H(29) 108.5 no
C(15) C(14) H(28) 108.6 no
C(15) C(14) H(29) 108.6 no
H(28) C(14) H(29) 107.5 no
S(2) C(15) H(30) 109.0 no
S(2) C(15) H(31) 109.0 no
C(14) C(15) H(30) 109.0 no
C(14) C(15) H(31) 109.0 no
H(30) C(15) H(31) 107.8 no
S(2) C(16) H(32) 109.5 no
S(2) C(16) H(33) 109.5 no
S(2) C(16) H(34) 109.5 no
H(32) C(16) H(33) 109.5 no
H(32) C(16) H(34) 109.5 no
H(33) C(16) H(34) 109.5 no
N(4) C(17) H(35) 109.5 no
N(4) C(17) H(36) 109.5 no
N(4) C(17) H(37) 109.5 no
H(35) C(17) H(36) 109.5 no
H(35) C(17) H(37) 109.5 no
H(36) C(17) H(37) 109.5 no

loop_
_geom_bond_atom_site_label_1
_geom_bond_atom_site_label_2
_geom_bond_distance
_geom_bond_publ_flag
Ni(1) S(1) 2.2954(13) yes
Ni(1) N(1) 2.133(4) yes
Ni(1) N(2) 2.153(3) yes
Ni(1) N(3) 2.161(3) yes
Ni(1) N(4) 2.132(3) yes
S(1) C(12) 1.802(5) yes
S(2) C(15) 1.805(4) yes
S(2) C(16) 1.795(6) yes
S(3) O(1) 1.420(4) yes
S(3) O(2) 1.425(3) yes
S(3) O(3) 1.430(4) yes
S(3) C(18) 1.822(6) yes
F(1) C(18) 1.322(6) yes
F(2) C(18) 1.302(7) yes
F(3) C(18) 1.319(6) yes
N(1) C(1) 1.459(7) yes
N(1) C(10) 1.545(6) yes
N(1) C(11) 1.475(6) yes
N(2) C(3) 1.484(6) yes
N(2) C(4) 1.472(5) yes
N(2) C(13) 1.478(6) yes
N(3) C(5) 1.574(6) yes
N(3) C(6) 1.445(7) yes
N(3) C(14) 1.478(5) yes
N(4) C(8) 1.461(6) yes
N(4) C(9) 1.481(7) yes
N(4) C(17) 1.487(6) yes
C(1) C(2) 1.540(7) yes
C(2) C(3) 1.510(7) yes
C(4) C(5) 1.524(7) yes
C(6) C(7) 1.564(7) yes
C(7) C(8) 1.476(8) yes
C(9) C(10) 1.543(8) yes
C(11) C(12) 1.495(7) yes
C(14) C(15) 1.533(6) yes
C(1) H(1) 0.990 no
C(1) H(2) 0.990 no
C(2) H(3) 0.990 no
C(2) H(4) 0.990 no
C(3) H(5) 0.990 no
C(3) H(6) 0.990 no
C(4) H(7) 0.990 no
C(4) H(8) 0.990 no
C(5) H(9) 0.990 no
C(5) H(10) 0.990 no
C(6) H(11) 0.990 no
C(6) H(12) 0.990 no
C(7) H(13) 0.990 no
C(7) H(14) 0.990 no
C(8) H(15) 0.990 no
C(8) H(16) 0.990 no
C(9) H(17) 0.990 no
C(9) H(18) 0.990 no
C(10) H(19) 0.990 no
C(10) H(20) 0.990 no
C(11) H(21) 0.990 no
C(11) H(22) 0.990 no
C(12) H(23) 0.990 no
C(12) H(24) 0.990 no
C(13) H(25) 0.980 no
C(13) H(26) 0.980 no
C(13) H(27) 0.980 no
C(14) H(28) 0.990 no
C(14) H(29) 0.990 no
C(15) H(30) 0.990 no
C(15) H(31) 0.990 no
C(16) H(32) 0.980 no
C(16) H(33) 0.980 no
C(16) H(34) 0.980 no
C(17) H(35) 0.980 no
C(17) H(36) 0.980 no
C(17) H(37) 0.980 no

loop_
_geom_contact_atom_site_label_1
_geom_contact_atom_site_label_2
_geom_contact_distance
_geom_contact_site_symmetry_2
F(1) F(1) 3.247(6) 3_667
F(1) F(3) 3.422(6) 3_667
F(1) C(9) 3.479(7) 3_767
F(1) C(10) 3.466(7) 3_767
F(2) C(4) 3.546(6) 2_646
F(3) F(1) 3.422(6) 3_667
F(3) C(6) 3.346(6) .
O(1) C(3) 3.430(6) .
O(1) C(4) 3.484(6) .
O(1) C(6) 3.477(7) .
O(1) C(8) 3.293(6) .
O(2) C(5) 3.343(7) 2_646
O(2) C(11) 3.467(7) 2_746
O(2) C(12) 3.477(7) 2_746
O(2) C(16) 3.549(7) 2_646
O(3) C(9) 3.576(6) 3_767
O(3) C(16) 3.388(6) 1_545
C(3) O(1) 3.430(6) .
C(4) F(2) 3.546(6) 2_656
C(4) O(1) 3.484(6) .
C(5) O(2) 3.343(7) 2_656
C(6) F(3) 3.346(6) .
C(6) O(1) 3.477(7) .
C(8) O(1) 3.293(6) .
C(9) F(1) 3.479(7) 3_767
C(9) O(3) 3.576(6) 3_767
C(10) F(1) 3.466(7) 3_767
C(11) O(2) 3.467(7) 2_756
C(12) O(2) 3.477(7) 2_756
C(16) O(2) 3.549(7) 2_656
C(16) O(3) 3.388(6) 1_565
S(1) H(4) 2.924 2_756
S(1) H(5) 3.503 2_756
S(1) H(29) 3.512 3_777
S(1) H(35) 2.971 3_777
S(2) H(14) 3.569 3_677
S(2) H(20) 3.067 3_777
S(2) H(24) 3.037 3_777
S(2) H(30) 2.932 3_677
S(2) H(36) 3.176 3_777
S(3) H(6) 3.323 .
S(3) H(7) 3.298 .
S(3) H(11) 3.429 .
S(3) H(16) 3.490 .
S(3) H(18) 3.407 3_767
S(3) H(21) 3.221 2_746
S(3) H(23) 3.595 2_746
S(3) H(33) 3.420 1_545
F(1) H(11) 3.450 .
F(1) H(14) 3.439 .
F(1) H(16) 2.892 .
F(1) H(18) 2.873 3_767
F(1) H(19) 2.807 3_767
F(2) H(8) 2.727 2_646
F(2) H(9) 3.583 2_646
F(2) H(10) 3.255 2_646
F(2) H(14) 3.053 3_667
F(2) H(26) 3.190 2_646
F(2) H(33) 2.895 1_545
F(3) H(2) 2.986 1_455
F(3) H(11) 2.610 .
F(3) H(12) 3.325 .
F(3) H(14) 3.597 .
F(3) H(19) 2.892 1_455
O(1) H(1) 3.163 .
O(1) H(6) 2.526 .
O(1) H(7) 2.609 .
O(1) H(11) 2.600 .
O(1) H(16) 2.400 .
O(1) H(17) 2.831 .
O(1) H(18) 3.511 3_767
O(2) H(6) 3.286 .
O(2) H(7) 3.054 .
O(2) H(9) 2.776 2_646
O(2) H(10) 2.980 2_646
O(2) H(21) 2.958 2_746
O(2) H(22) 3.424 2_746
O(2) H(23) 2.684 2_746
O(2) H(31) 2.682 2_646
O(2) H(34) 2.697 2_646
O(3) H(3) 2.731 2_746
O(3) H(18) 2.614 3_767
O(3) H(21) 2.703 2_746
O(3) H(27) 2.939 2_746
O(3) H(32) 3.530 1_545
O(3) H(33) 2.497 1_545
O(3) H(37) 2.883 3_767
C(1) H(25) 3.226 2_746
C(1) H(32) 3.419 2_746
C(2) H(25) 3.502 2_746
C(2) H(32) 2.998 2_746
C(2) H(37) 3.105 4_564
C(3) H(37) 3.587 4_564
C(4) H(33) 3.457 2_646
C(4) H(34) 3.015 2_646
C(6) H(22) 3.426 1_455
C(7) H(5) 3.594 4_565
C(7) H(26) 3.597 4_565
C(8) H(26) 3.325 4_565
C(11) H(9) 3.502 1_655
C(11) H(12) 3.482 1_655
C(11) H(31) 3.484 1_655
C(12) H(30) 3.451 1_655
C(12) H(31) 3.123 1_655
C(13) H(1) 3.308 2_756
C(13) H(15) 3.182 4_564
C(14) H(36) 3.393 3_777
C(15) H(23) 3.238 1_455
C(15) H(24) 3.340 1_455
C(15) H(24) 3.458 3_777
C(15) H(30) 3.139 3_677
C(16) H(2) 3.476 2_756
C(16) H(3) 3.448 2_756
C(16) H(4) 3.355 2_756
C(16) H(7) 3.398 2_656
C(16) H(8) 3.083 2_656
C(16) H(37) 3.459 3_777
C(17) H(3) 3.558 4_565
C(17) H(4) 3.339 4_565
C(17) H(5) 3.462 4_565
C(17) H(28) 3.542 3_777
C(18) H(11) 3.289 .
C(18) H(16) 3.495 .
C(18) H(18) 3.552 3_767
C(18) H(33) 3.587 1_545
H(1) O(1) 3.163 .
H(1) C(13) 3.308 2_746
H(1) H(25) 2.763 2_746
H(1) H(26) 3.364 2_746
H(1) H(27) 3.278 2_746
H(2) F(3) 2.986 1_655
H(2) C(16) 3.476 2_746
H(2) H(25) 3.038 2_746
H(2) H(32) 2.854 2_746
H(2) H(34) 3.452 2_746
H(3) O(3) 2.731 2_756
H(3) C(16) 3.448 2_746
H(3) C(17) 3.558 4_564
H(3) H(32) 2.848 2_746
H(3) H(33) 3.151 2_746
H(3) H(37) 2.676 4_564
H(4) S(1) 2.924 2_746
H(4) C(16) 3.355 2_746
H(4) C(17) 3.339 4_564
H(4) H(25) 2.909 2_746
H(4) H(28) 2.894 2_746
H(4) H(32) 2.445 2_746
H(4) H(33) 3.511 2_746
H(4) H(35) 3.129 4_564
H(4) H(37) 2.765 4_564
H(5) S(1) 3.503 2_746
H(5) C(7) 3.594 4_564
H(5) C(17) 3.462 4_564
H(5) H(13) 3.043 4_564
H(5) H(14) 3.513 4_564
H(5) H(15) 3.095 4_564
H(5) H(23) 3.233 2_746
H(5) H(35) 2.980 4_564
H(5) H(37) 3.061 4_564
H(6) S(3) 3.323 .
H(6) O(1) 2.526 .
H(6) O(2) 3.286 .
H(6) H(23) 3.098 2_746
H(7) S(3) 3.298 .
H(7) O(1) 2.609 .
H(7) O(2) 3.054 .
H(7) C(16) 3.398 2_646
H(7) H(33) 3.431 2_646
H(7) H(34) 2.566 2_646
H(8) F(2) 2.727 2_656
H(8) C(16) 3.083 2_646
H(8) H(14) 3.540 4_564
H(8) H(33) 2.809 2_646
H(8) H(34) 2.627 2_646
H(9) F(2) 3.583 2_656
H(9) O(2) 2.776 2_656
H(9) C(11) 3.502 1_455
H(9) H(21) 3.485 1_455
H(9) H(22) 2.722 1_455
H(9) H(33) 3.250 2_646
H(9) H(34) 3.382 2_646
H(10) F(2) 3.255 2_656
H(10) O(2) 2.980 2_656
H(11) S(3) 3.429 .
H(11) F(1) 3.450 .
H(11) F(3) 2.610 .
H(11) O(1) 2.600 .
H(11) C(18) 3.289 .
H(11) H(22) 3.516 1_455
H(12) F(3) 3.325 .
H(12) C(11) 3.482 1_455
H(12) H(19) 3.570 1_455
H(12) H(20) 3.529 1_455
H(12) H(22) 2.552 1_455
H(12) H(24) 3.422 1_455
H(13) H(5) 3.043 4_565
H(14) S(2) 3.569 3_677
H(14) F(1) 3.439 .
H(14) F(2) 3.053 3_667
H(14) F(3) 3.597 .
H(14) H(5) 3.513 4_565
H(14) H(8) 3.540 4_565
H(14) H(26) 3.147 4_565
H(15) C(13) 3.182 4_565
H(15) H(5) 3.095 4_565
H(15) H(26) 2.428 4_565
H(15) H(27) 3.098 4_565
H(16) S(3) 3.490 .
H(16) F(1) 2.892 .
H(16) O(1) 2.400 .
H(16) C(18) 3.495 .
H(17) O(1) 2.831 .
H(18) S(3) 3.407 3_767
H(18) F(1) 2.873 3_767
H(18) O(1) 3.511 3_767
H(18) O(3) 2.614 3_767
H(18) C(18) 3.552 3_767
H(19) F(1) 2.807 3_767
H(19) F(3) 2.892 1_655
H(19) H(12) 3.570 1_655
H(20) S(2) 3.067 3_777
H(20) H(12) 3.529 1_655
H(21) S(3) 3.221 2_756
H(21) O(2) 2.958 2_756
H(21) O(3) 2.703 2_756
H(21) H(9) 3.485 1_655
H(21) H(33) 3.486 2_746
H(22) O(2) 3.424 2_756
H(22) C(6) 3.426 1_655
H(22) H(9) 2.722 1_655
H(22) H(11) 3.516 1_655
H(22) H(12) 2.552 1_655
H(22) H(30) 3.466 1_655
H(22) H(31) 2.988 1_655
H(23) S(3) 3.595 2_756
H(23) O(2) 2.684 2_756
H(23) C(15) 3.238 1_655
H(23) H(5) 3.233 2_756
H(23) H(6) 3.098 2_756
H(23) H(30) 3.223 1_655
H(23) H(31) 2.558 1_655
H(24) S(2) 3.037 3_777
H(24) C(15) 3.340 1_655
H(24) C(15) 3.458 3_777
H(24) H(12) 3.422 1_655
H(24) H(29) 2.992 3_777
H(24) H(30) 2.845 1_655
H(24) H(30) 3.234 3_777
H(24) H(31) 2.986 1_655
H(25) C(1) 3.226 2_756
H(25) C(2) 3.502 2_756
H(25) H(1) 2.763 2_756
H(25) H(2) 3.038 2_756
H(25) H(4) 2.909 2_756
H(26) F(2) 3.190 2_656
H(26) C(7) 3.597 4_564
H(26) C(8) 3.325 4_564
H(26) H(1) 3.364 2_756
H(26) H(14) 3.147 4_564
H(26) H(15) 2.428 4_564
H(27) O(3) 2.939 2_756
H(27) H(1) 3.278 2_756
H(27) H(15) 3.098 4_564
H(27) H(37) 3.477 4_564
H(28) C(17) 3.542 3_777
H(28) H(4) 2.894 2_756
H(28) H(35) 3.476 3_777
H(28) H(36) 3.063 3_777
H(28) H(37) 3.523 3_777
H(29) S(1) 3.512 3_777
H(29) H(24) 2.992 3_777
H(29) H(35) 3.588 3_777
H(29) H(36) 2.928 3_777
H(30) S(2) 2.932 3_677
H(30) C(12) 3.451 1_455
H(30) C(15) 3.139 3_677
H(30) H(22) 3.466 1_455
H(30) H(23) 3.223 1_455
H(30) H(24) 2.845 1_455
H(30) H(24) 3.234 3_777
H(30) H(30) 2.505 3_677
H(31) O(2) 2.682 2_656
H(31) C(11) 3.484 1_455
H(31) C(12) 3.123 1_455
H(31) H(22) 2.988 1_455
H(31) H(23) 2.558 1_455
H(31) H(24) 2.986 1_455
H(32) O(3) 3.530 1_565
H(32) C(1) 3.419 2_756
H(32) C(2) 2.998 2_756
H(32) H(2) 2.854 2_756
H(32) H(3) 2.848 2_756
H(32) H(4) 2.445 2_756
H(32) H(36) 3.342 3_777
H(32) H(37) 3.057 3_777
H(33) S(3) 3.420 1_565
H(33) F(2) 2.895 1_565
H(33) O(3) 2.497 1_565
H(33) C(4) 3.457 2_656
H(33) C(18) 3.587 1_565
H(33) H(3) 3.151 2_756
H(33) H(4) 3.511 2_756
H(33) H(7) 3.431 2_656
H(33) H(8) 2.809 2_656
H(33) H(9) 3.250 2_656
H(33) H(21) 3.486 2_756
H(33) H(37) 3.245 3_777
H(34) O(2) 2.697 2_656
H(34) C(4) 3.015 2_656
H(34) H(2) 3.452 2_756
H(34) H(7) 2.566 2_656
H(34) H(8) 2.627 2_656
H(34) H(9) 3.382 2_656
H(35) S(1) 2.971 3_777
H(35) H(4) 3.129 4_565
H(35) H(5) 2.980 4_565
H(35) H(28) 3.476 3_777
H(35) H(29) 3.588 3_777
H(36) S(2) 3.176 3_777
H(36) C(14) 3.393 3_777
H(36) H(28) 3.063 3_777
H(36) H(29) 2.928 3_777
H(36) H(32) 3.342 3_777
H(37) O(3) 2.883 3_767
H(37) C(2) 3.105 4_565
H(37) C(3) 3.587 4_565
H(37) C(16) 3.459 3_777
H(37) H(3) 2.676 4_565
H(37) H(4) 2.765 4_565
H(37) H(5) 3.061 4_565
H(37) H(27) 3.477 4_565
H(37) H(28) 3.523 3_777
H(37) H(32) 3.057 3_777
H(37) H(33) 3.245 3_777

loop_
_geom_torsion_atom_site_label_1
_geom_torsion_atom_site_label_2
_geom_torsion_atom_site_label_3
_geom_torsion_atom_site_label_4
_geom_torsion
S(1) Ni(1) N(1) C(1) -147.0(3)
S(1) Ni(1) N(1) C(10) 97.3(3)
S(1) Ni(1) N(1) C(11) -17.2(2)
N(1) Ni(1) S(1) C(12) -3.7(2)
S(1) Ni(1) N(2) C(3) 124.3(2)
S(1) Ni(1) N(2) C(4) -120.0(2)
S(1) Ni(1) N(2) C(13) 0.3(3)
N(2) Ni(1) S(1) C(12) -95.4(2)
S(1) Ni(1) N(3) C(5) 100.2(2)
S(1) Ni(1) N(3) C(6) -148.3(3)
S(1) Ni(1) N(3) C(14) -15.1(3)
N(3) Ni(1) S(1) C(12) 177.4(2)
S(1) Ni(1) N(4) C(8) 133.3(3)
S(1) Ni(1) N(4) C(9) -107.8(2)
S(1) Ni(1) N(4) C(17) 10.4(3)
N(4) Ni(1) S(1) C(12) 81.3(2)
N(1) Ni(1) N(2) C(3) 36.0(3)
N(1) Ni(1) N(2) C(4) 151.7(2)
N(1) Ni(1) N(2) C(13) -88.0(3)
N(2) Ni(1) N(1) C(1) -40.7(3)
N(2) Ni(1) N(1) C(10) -156.4(3)
N(2) Ni(1) N(1) C(11) 89.1(3)
N(1) Ni(1) N(4) C(8) -140.3(3)
N(1) Ni(1) N(4) C(9) -21.4(2)
N(1) Ni(1) N(4) C(17) 96.8(3)
N(4) Ni(1) N(1) C(1) 106.7(3)
N(4) Ni(1) N(1) C(10) -9.0(3)
N(4) Ni(1) N(1) C(11) -123.6(3)
N(2) Ni(1) N(3) C(5) -5.6(3)
N(2) Ni(1) N(3) C(6) 105.8(3)
N(2) Ni(1) N(3) C(14) -121.0(3)
N(3) Ni(1) N(2) C(3) -138.5(3)
N(3) Ni(1) N(2) C(4) -22.8(2)
N(3) Ni(1) N(2) C(13) 97.4(3)
N(2) Ni(1) N(4) C(8) -52.6(4)
N(2) Ni(1) N(4) C(9) 66.3(4)
N(2) Ni(1) N(4) C(17) -175.5(3)
N(4) Ni(1) N(2) C(3) -49.8(4)
N(4) Ni(1) N(2) C(4) 65.9(4)
N(4) Ni(1) N(2) C(13) -173.8(3)
N(3) Ni(1) N(4) C(8) 33.7(3)
N(3) Ni(1) N(4) C(9) 152.6(2)
N(3) Ni(1) N(4) C(17) -89.2(3)
N(4) Ni(1) N(3) C(5) -152.9(3)
N(4) Ni(1) N(3) C(6) -41.4(3)
N(4) Ni(1) N(3) C(14) 91.7(3)
Ni(1) S(1) C(12) C(11) 24.8(4)
C(16) S(2) C(15) C(14) 69.0(3)
O(1) S(3) C(18) F(1) -51.7(4)
O(1) S(3) C(18) F(2) -174.4(3)
O(1) S(3) C(18) F(3) 64.9(4)
O(2) S(3) C(18) F(1) -172.0(4)
O(2) S(3) C(18) F(2) 65.3(4)
O(2) S(3) C(18) F(3) -55.4(4)
O(3) S(3) C(18) F(1) 66.7(4)
O(3) S(3) C(18) F(2) -56.1(4)
O(3) S(3) C(18) F(3) -176.8(3)
Ni(1) N(1) C(1) C(2) 59.3(5)
Ni(1) N(1) C(10) C(9) 37.7(4)
Ni(1) N(1) C(11) C(12) 38.6(4)
C(1) N(1) C(10) C(9) -86.4(5)
C(10) N(1) C(1) C(2) 174.6(4)
C(1) N(1) C(11) C(12) 171.3(4)
C(11) N(1) C(1) C(2) -69.9(5)
C(10) N(1) C(11) C(12) -74.3(5)
C(11) N(1) C(10) C(9) 154.8(4)
Ni(1) N(2) C(3) C(2) -55.9(5)
Ni(1) N(2) C(4) C(5) 47.7(4)
C(3) N(2) C(4) C(5) 168.0(3)
C(4) N(2) C(3) C(2) -171.1(4)
C(13) N(2) C(3) C(2) 70.5(5)
C(13) N(2) C(4) C(5) -74.5(4)
Ni(1) N(3) C(5) C(4) 33.7(4)
Ni(1) N(3) C(6) C(7) 63.0(5)
Ni(1) N(3) C(14) C(15) 177.4(3)
C(5) N(3) C(6) C(7) 174.6(4)
C(6) N(3) C(5) C(4) -84.5(5)
C(5) N(3) C(14) C(15) 63.8(5)
C(14) N(3) C(5) C(4) 153.5(4)
C(6) N(3) C(14) C(15) -50.6(5)
C(14) N(3) C(6) C(7) -69.1(5)
Ni(1) N(4) C(8) C(7) -51.9(5)
Ni(1) N(4) C(9) C(10) 48.4(3)
C(8) N(4) C(9) C(10) 170.9(3)
C(9) N(4) C(8) C(7) -167.8(4)
C(17) N(4) C(8) C(7) 73.5(5)
C(17) N(4) C(9) C(10) -71.7(4)
N(1) C(1) C(2) C(3) -70.1(6)
C(1) C(2) C(3) N(2) 71.2(6)
N(2) C(4) C(5) N(3) -57.0(5)
N(3) C(6) C(7) C(8) -76.0(6)
C(6) C(7) C(8) N(4) 70.1(6)
N(4) C(9) C(10) N(1) -60.6(5)
N(1) C(11) C(12) S(1) -43.8(5)
N(3) C(14) C(15) S(2) -164.2(3)
